data_4029189
loop_
_publ_author_name
'Gutekunst, Will R.'
'Baran, Phil S.'

_publ_section_title
;
 Applications of C-h functionalization logic to cyclobutane synthesis.
;
_journal_issue 6
_journal_name_full 'The Journal of organic chemistry'
_journal_page_first 2430
_journal_page_last 2452
_journal_paper_doi 10.1021/jo4027148
_journal_volume 79
_journal_year 2014
_chemical_formula_sum 'C10 H8 N2 O'
_chemical_formula_weight 172.18
_chemical_name_systematic
; 
 ? 
;
_space_group_IT_number 14
_symmetry_cell_setting monoclinic
_symmetry_space_group_name_Hall '-P 2ybc'
_symmetry_space_group_name_H-M 'P 1 21/c 1'
_atom_sites_solution_hydrogens geom
_atom_sites_solution_primary direct
_atom_sites_solution_secondary difmap
_audit_creation_method SHELXL-97
_cell_angle_alpha 90.00
_cell_angle_beta 91.703(5)
_cell_angle_gamma 90.00
_cell_formula_units_Z 4
_cell_length_a 14.469(2)
_cell_length_b 5.2220(7)
_cell_length_c 10.7063(12)
_cell_measurement_reflns_used 1107
_cell_measurement_temperature 100(2)
_cell_measurement_theta_max 24.83
_cell_measurement_theta_min 2.82
_cell_volume 808.58(18)
_computing_cell_refinement 'Bruker SAINT'
_computing_data_collection 'Bruker APEX2'
_computing_data_reduction 'Bruker SAINT'
_computing_molecular_graphics 'Bruker SHELXTL'
_computing_publication_material 'Bruker SHELXTL'
_computing_structure_refinement 'SHELXL-97 (Sheldrick, 1997)'
_computing_structure_solution 'SHELXS-97 (Sheldrick, 1990)'
_diffrn_ambient_temperature 100(2)
_diffrn_measured_fraction_theta_full 0.999
_diffrn_measured_fraction_theta_max 0.998
_diffrn_measurement_device_type 'Bruker APEX-II CCD'
_diffrn_measurement_method '\f and \w scans'
_diffrn_radiation_monochromator graphite
_diffrn_radiation_source 'fine-focus sealed tube'
_diffrn_radiation_type MoK\a
_diffrn_radiation_wavelength 0.71073
_diffrn_reflns_av_R_equivalents 0.0383
_diffrn_reflns_av_sigmaI/netI 0.0436
_diffrn_reflns_limit_h_max 17
_diffrn_reflns_limit_h_min -17
_diffrn_reflns_limit_k_max 6
_diffrn_reflns_limit_k_min -6
_diffrn_reflns_limit_l_max 12
_diffrn_reflns_limit_l_min -10
_diffrn_reflns_number 4617
_diffrn_reflns_theta_full 25.00
_diffrn_reflns_theta_max 25.34
_diffrn_reflns_theta_min 3.81
_exptl_absorpt_coefficient_mu 0.095
_exptl_absorpt_correction_T_max 0.9859
_exptl_absorpt_correction_T_min 0.9767
_exptl_absorpt_correction_type multi-scan
_exptl_absorpt_process_details SADABS
_exptl_crystal_colour colourless
_exptl_crystal_density_diffrn 1.414
_exptl_crystal_density_method 'not measured'
_exptl_crystal_description blade
_exptl_crystal_F_000 360
_exptl_crystal_size_max 0.25
_exptl_crystal_size_mid 0.20
_exptl_crystal_size_min 0.15
_refine_diff_density_max 0.206
_refine_diff_density_min -0.185
_refine_diff_density_rms 0.042
_refine_ls_extinction_method none
_refine_ls_goodness_of_fit_ref 1.123
_refine_ls_hydrogen_treatment constr
_refine_ls_matrix_type full
_refine_ls_number_parameters 121
_refine_ls_number_reflns 1482
_refine_ls_number_restraints 0
_refine_ls_restrained_S_all 1.123
_refine_ls_R_factor_all 0.0570
_refine_ls_R_factor_gt 0.0380
_refine_ls_shift/su_max 0.004
_refine_ls_shift/su_mean 0.001
_refine_ls_structure_factor_coef Fsqd
_refine_ls_weighting_details 'calc w=1/[\s^2^(Fo^2^)+(0.0347P)^2^+0.0704P] where P=(Fo^2^+2Fc^2^)/3'
_refine_ls_weighting_scheme calc
_refine_ls_wR_factor_gt 0.0807
_refine_ls_wR_factor_ref 0.0864
_reflns_number_gt 1132
_reflns_number_total 1482
_reflns_threshold_expression >2sigma(I)
_cod_data_source_file jo4027148_si_001.cif
_cod_data_source_block baran287
_cod_depositor_comments
;
The following automatic conversions were performed:

'_symmetry_cell_setting' value 'Monoclinic' changed to 'monoclinic'
according to
/usr/data/users/saulius/crontab/automatic-downloads/current/ACS/lib/dictionaries/cif_core.dic
dictionary named 'cif_core.dic' version 2.4.2 from 2011-04-26.

Automatic conversion script
Id: cif_fix_values 2281 2013-09-26 08:29:07Z andrius 
;
_cod_original_cell_volume 808.56(18)
_cod_original_sg_symbol_H-M P2(1)/c
_cod_database_code 4029189

loop_
_symmetry_equiv_pos_as_xyz
'x, y, z'
'-x, y+1/2, -z+1/2'
'-x, -y, -z'
'x, -y-1/2, z-1/2'

loop_
_atom_site_label
_atom_site_type_symbol
_atom_site_fract_x
_atom_site_fract_y
_atom_site_fract_z
_atom_site_U_iso_or_equiv
_atom_site_adp_type
_atom_site_occupancy
_atom_site_symmetry_multiplicity
_atom_site_calc_flag
_atom_site_refinement_flags
O1 O 0.57780(8) 0.9092(2) 0.84376(10) 0.0213(3) Uani 1 1 d .
H1 H 0.6184(12) 0.983(3) 0.9034(17) 0.032 Uiso 1 1 d .
N1 N 0.66240(9) 0.9952(2) 0.66171(11) 0.0158(3) Uani 1 1 d .
N2 N 0.67159(9) 1.3238(3) 0.52797(12) 0.0179(3) Uani 1 1 d .
C1 C 0.62880(11) 0.7982(3) 0.74799(14) 0.0186(4) Uani 1 1 d .
H8 H 0.5872 0.6790 0.6995 0.022 Uiso 1 1 calc R
C2 C 0.71060(12) 0.6467(3) 0.79856(14) 0.0204(4) Uani 1 1 d .
H3 H 0.6971 0.5028 0.8491 0.025 Uiso 1 1 calc R
C3 C 0.80003(11) 0.6935(3) 0.77983(14) 0.0193(4) Uani 1 1 d .
H4 H 0.8460 0.5903 0.8202 0.023 Uiso 1 1 calc R
C4 C 0.82750(11) 0.9017(3) 0.69792(14) 0.0168(4) Uani 1 1 d .
C5 C 0.91429(11) 0.9843(3) 0.66401(14) 0.0204(4) Uani 1 1 d .
H5 H 0.9679 0.9008 0.6973 0.024 Uiso 1 1 calc R
C6 C 0.92383(11) 1.1909(3) 0.58062(15) 0.0210(4) Uani 1 1 d .
H2 H 0.9843 1.2433 0.5598 0.025 Uiso 1 1 calc R
C7 C 0.75436(10) 1.0382(3) 0.64372(14) 0.0145(4) Uani 1 1 d .
C8 C 0.84906(11) 1.3209(3) 0.52776(14) 0.0191(4) Uani 1 1 d .
H7 H 0.8573 1.4586 0.4712 0.023 Uiso 1 1 calc R
C9 C 0.76070(11) 1.2409(3) 0.56102(14) 0.0156(4) Uani 1 1 d .
C10 C 0.61622(11) 1.1721(3) 0.59023(14) 0.0187(4) Uani 1 1 d .
H6 H 0.5507 1.1851 0.5856 0.022 Uiso 1 1 calc R

loop_
_atom_site_aniso_label
_atom_site_aniso_U_11
_atom_site_aniso_U_22
_atom_site_aniso_U_33
_atom_site_aniso_U_23
_atom_site_aniso_U_13
_atom_site_aniso_U_12
O1 0.0195(7) 0.0271(7) 0.0176(6) -0.0051(5) 0.0044(5) -0.0052(5)
N1 0.0148(7) 0.0171(7) 0.0157(7) -0.0003(6) 0.0028(6) 0.0012(6)
N2 0.0181(8) 0.0195(7) 0.0164(7) -0.0002(6) 0.0025(6) 0.0029(6)
C1 0.0219(9) 0.0167(9) 0.0174(8) -0.0039(7) 0.0044(7) -0.0041(7)
C2 0.0291(10) 0.0161(9) 0.0161(9) 0.0011(7) 0.0011(7) 0.0002(7)
C3 0.0236(10) 0.0174(9) 0.0168(8) -0.0005(8) -0.0021(7) 0.0043(7)
C4 0.0189(9) 0.0175(9) 0.0141(8) -0.0041(7) 0.0007(7) 0.0021(7)
C5 0.0173(9) 0.0239(9) 0.0197(9) -0.0043(8) -0.0021(7) 0.0050(8)
C6 0.0185(9) 0.0245(9) 0.0203(9) -0.0051(8) 0.0039(7) -0.0034(7)
C7 0.0147(8) 0.0157(9) 0.0134(8) -0.0049(7) 0.0032(6) 0.0003(7)
C8 0.0240(10) 0.0184(9) 0.0150(8) 0.0003(7) 0.0037(7) -0.0012(7)
C9 0.0184(9) 0.0159(9) 0.0125(8) -0.0040(7) 0.0014(6) 0.0021(7)
C10 0.0163(9) 0.0224(9) 0.0174(8) -0.0024(8) 0.0003(7) 0.0046(7)

loop_
_atom_type_symbol
_atom_type_description
_atom_type_scat_dispersion_real
_atom_type_scat_dispersion_imag
_atom_type_scat_source
C C 0.0033 0.0016 'International Tables Vol C Tables 4.2.6.8 and 6.1.1.4'
H H 0.0000 0.0000 'International Tables Vol C Tables 4.2.6.8 and 6.1.1.4'
N N 0.0061 0.0033 'International Tables Vol C Tables 4.2.6.8 and 6.1.1.4'
O O 0.0106 0.0060 'International Tables Vol C Tables 4.2.6.8 and 6.1.1.4'

loop_
_geom_angle_atom_site_label_1
_geom_angle_atom_site_label_2
_geom_angle_atom_site_label_3
_geom_angle
C10 N1 C7 105.79(13)
C10 N1 C1 131.28(13)
C7 N1 C1 122.88(13)
C10 N2 C9 104.82(13)
O1 C1 N1 111.04(12)
O1 C1 C2 112.16(13)
N1 C1 C2 108.68(13)
C3 C2 C1 127.02(15)
C2 C3 C4 120.52(15)
C5 C4 C7 114.57(15)
C5 C4 C3 130.85(15)
C7 C4 C3 114.57(14)
C4 C5 C6 120.69(15)
C8 C6 C5 122.98(15)
N1 C7 C9 107.39(13)
N1 C7 C4 126.07(15)
C9 C7 C4 126.54(15)
C6 C8 C9 117.27(15)
C7 C9 N2 108.71(13)
C7 C9 C8 117.94(14)
N2 C9 C8 133.35(14)
N2 C10 N1 113.29(15)

loop_
_geom_bond_atom_site_label_1
_geom_bond_atom_site_label_2
_geom_bond_distance
O1 C1 1.4061(17)
N1 C10 1.362(2)
N1 C7 1.3685(19)
N1 C1 1.4747(19)
N2 C10 1.321(2)
N2 C9 1.396(2)
C1 C2 1.510(2)
C2 C3 1.338(2)
C3 C4 1.460(2)
C4 C5 1.386(2)
C4 C7 1.389(2)
C5 C6 1.410(2)
C6 C8 1.384(2)
C7 C9 1.385(2)
C8 C9 1.401(2)
